data_4071563
loop_
_publ_author_name
'Lorber, Christian'
'Choukroun, Robert'
'Vendier, Laure'

_publ_section_title
;
 Reactivity of B(C6F5)3with Simple Early Transition Metal Alkoxides:
 Alkoxide-Aryl Exchange, THF Ring-Opening, or Acetonitrile CC Coupling
;
_journal_issue 19
_journal_name_full Organometallics
_journal_page_first 5017
_journal_paper_doi 10.1021/om800234z
_journal_volume 27
_journal_year 2008
_chemical_compound_source 'synthesis as described'
_chemical_formula_moiety 'C22 H8 B1 F15 O1'
_chemical_formula_sum 'C22 H8 B F15 O'
_chemical_formula_weight 584.09
_chemical_name_systematic
;
 ?
;
_space_group_IT_number 14
_symmetry_cell_setting monoclinic
_symmetry_Int_Tables_number 14
_symmetry_space_group_name_Hall '-P 2yn'
_symmetry_space_group_name_H-M 'P 1 21/n 1'
_atom_sites_solution_hydrogens geom
_atom_sites_solution_primary direct
_atom_sites_solution_secondary difmap
_cell_angle_alpha 90
_cell_angle_beta 115.967(9)
_cell_angle_gamma 90
_cell_formula_units_Z 4
_cell_length_a 14.2611(13)
_cell_length_b 11.2276(8)
_cell_length_c 14.7056(12)
_cell_measurement_reflns_used 6500
_cell_measurement_temperature 180
_cell_measurement_theta_max 32
_cell_measurement_theta_min 3
_cell_measurement_wavelength 0.71073
_cell_volume 2116.9(3)
_computing_cell_refinement 'CrysAlis RED, Oxford Diffraction Ltd.'
_computing_data_collection 'CrysAlis CCD, Oxford Diffraction Ltd.'
_computing_data_reduction 'CrysAlis RED, Oxford Diffraction Ltd.'
_computing_molecular_graphics 'Ortep-3 for Windows (Farrugia, 1997)'
_computing_publication_material 'WinGX publication routines (Farrugia, 1999)'
_computing_structure_refinement 'SHELXL-97 (Sheldrick, 1997)'
_computing_structure_solution 'SIR92 (Giacovazzo et al, 1993)'
_diffrn_ambient_temperature 180
_diffrn_measured_fraction_theta_full 0.945
_diffrn_measured_fraction_theta_max 0.945
_diffrn_measurement_device_type 'Oxford-Diffraction XCALIBUR'
_diffrn_measurement_method \w-\f
_diffrn_radiation_monochromator graphite
_diffrn_radiation_source 'fine-focus sealed tube'
_diffrn_radiation_type MoK\a
_diffrn_reflns_av_R_equivalents 0.0298
_diffrn_reflns_av_unetI/netI 0.0543
_diffrn_reflns_limit_h_max 20
_diffrn_reflns_limit_h_min -21
_diffrn_reflns_limit_k_max 16
_diffrn_reflns_limit_k_min -16
_diffrn_reflns_limit_l_max 21
_diffrn_reflns_limit_l_min -21
_diffrn_reflns_number 21453
_diffrn_reflns_theta_full 32.06
_diffrn_reflns_theta_max 32.06
_diffrn_reflns_theta_min 3.08
_diffrn_standards_decay_% 0
_diffrn_standards_interval_count 0
_diffrn_standards_interval_time 0
_diffrn_standards_number 0
_exptl_absorpt_coefficient_mu 0.202
_exptl_absorpt_correction_T_max 0.968
_exptl_absorpt_correction_T_min 0.951
_exptl_absorpt_correction_type refdelf
_exptl_absorpt_process_details
;
        (See: Walker, N. & Stuart, D. (1983) Acta Cryst. A39, 158-166)
;
_exptl_crystal_colour colourless
_exptl_crystal_density_diffrn 1.833
_exptl_crystal_density_method 'not measured'
_exptl_crystal_description block
_exptl_crystal_F_000 1152
_exptl_crystal_size_max 0.3
_exptl_crystal_size_mid 0.18
_exptl_crystal_size_min 0.12
_refine_diff_density_max 0.256
_refine_diff_density_min -0.217
_refine_diff_density_rms 0.047
_refine_ls_extinction_method none
_refine_ls_goodness_of_fit_ref 0.86
_refine_ls_hydrogen_treatment constr
_refine_ls_matrix_type full
_refine_ls_number_parameters 352
_refine_ls_number_reflns 7006
_refine_ls_number_restraints 0
_refine_ls_restrained_S_all 0.86
_refine_ls_R_factor_all 0.0877
_refine_ls_R_factor_gt 0.0396
_refine_ls_shift/su_max 0.001
_refine_ls_shift/su_mean 0
_refine_ls_structure_factor_coef Fsqd
_refine_ls_weighting_details 'calc w=1/[\s^2^(Fo^2^)+(0.0474P)^2^+0.0000P] where P=(Fo^2^+2Fc^2^)/3'
_refine_ls_weighting_scheme calc
_refine_ls_wR_factor_gt 0.0845
_refine_ls_wR_factor_ref 0.0971
_reflns_number_gt 3700
_reflns_number_total 7006
_reflns_threshold_expression >2\s(I)
_cod_data_source_file om800234z_si_002.cif
_cod_data_source_block (4)
_cod_database_code 4071563

loop_
_symmetry_equiv_pos_as_xyz
'x, y, z'
'-x+1/2, y+1/2, -z+1/2'
'-x, -y, -z'
'x-1/2, -y-1/2, z-1/2'

loop_
_atom_site_label
_atom_site_type_symbol
_atom_site_fract_x
_atom_site_fract_y
_atom_site_fract_z
_atom_site_U_iso_or_equiv
_atom_site_adp_type
_atom_site_occupancy
_atom_site_symmetry_multiplicity
_atom_site_calc_flag
_atom_site_refinement_flags
B1 B 1.01180(12) 0.26177(14) 0.78154(11) 0.0233(3) Uani 1 1 d .
F2 F 1.07591(7) 0.18187(8) 0.98632(6) 0.0352(2) Uani 1 1 d .
F3 F 1.12719(7) -0.03767(9) 1.05890(7) 0.0462(3) Uani 1 1 d .
F4 F 1.12848(8) -0.21867(8) 0.93526(8) 0.0504(3) Uani 1 1 d .
F5 F 1.08978(8) -0.16996(8) 0.74106(8) 0.0460(3) Uani 1 1 d .
F6 F 1.03426(7) 0.04524(8) 0.66536(6) 0.0387(2) Uani 1 1 d .
F9 F 1.17513(7) 0.22679(9) 0.71678(7) 0.0411(2) Uani 1 1 d .
F10 F 1.16859(8) 0.27432(10) 0.53728(8) 0.0519(3) Uani 1 1 d .
F11 F 0.99632(8) 0.37598(8) 0.38852(6) 0.0432(2) Uani 1 1 d .
F12 F 0.83038(7) 0.42967(8) 0.42574(6) 0.0410(2) Uani 1 1 d .
F13 F 0.83383(6) 0.38330(8) 0.60278(7) 0.0370(2) Uani 1 1 d .
F15 F 0.95358(7) 0.40688(8) 0.92948(7) 0.0378(2) Uani 1 1 d .
F16 F 0.76812(8) 0.40384(9) 0.92853(8) 0.0491(3) Uani 1 1 d .
F17 F 0.61236(8) 0.26416(11) 0.79642(9) 0.0603(3) Uani 1 1 d .
F18 F 0.64795(7) 0.12582(10) 0.66245(8) 0.0545(3) Uani 1 1 d .
F19 F 0.83429(7) 0.13018(8) 0.65963(6) 0.0367(2) Uani 1 1 d .
O1 O 1.09213(7) 0.35532(8) 0.85573(7) 0.0268(2) Uani 1 1 d .
C1 C 1.05564(10) 0.12815(12) 0.82288(10) 0.0240(3) Uani 1 1 d .
C2 C 1.07949(11) 0.09729(13) 0.92237(11) 0.0277(3) Uani 1 1 d .
C3 C 1.10536(11) -0.01620(14) 0.96157(12) 0.0324(3) Uani 1 1 d .
C4 C 1.10732(12) -0.10696(13) 0.90005(13) 0.0354(4) Uani 1 1 d .
C5 C 1.08556(12) -0.08265(13) 0.80138(12) 0.0319(3) Uani 1 1 d .
C6 C 1.05944(11) 0.03208(13) 0.76466(11) 0.0282(3) Uani 1 1 d .
C8 C 1.00314(10) 0.29558(12) 0.66925(10) 0.0229(3) Uani 1 1 d .
C9 C 1.08604(11) 0.27441(13) 0.64566(11) 0.0276(3) Uani 1 1 d .
C10 C 1.08526(12) 0.29840(14) 0.55350(12) 0.0316(3) Uani 1 1 d .
C11 C 0.99816(12) 0.34909(13) 0.47825(10) 0.0292(3) Uani 1 1 d .
C12 C 0.91465(11) 0.37547(13) 0.49720(10) 0.0274(3) Uani 1 1 d .
C13 C 0.91879(11) 0.34961(13) 0.59090(11) 0.0254(3) Uani 1 1 d .
C14 C 0.90216(10) 0.27277(12) 0.79053(10) 0.0232(3) Uani 1 1 d .
C15 C 0.88036(11) 0.33824(13) 0.85884(10) 0.0274(3) Uani 1 1 d .
C16 C 0.78394(13) 0.33737(14) 0.86041(12) 0.0337(4) Uani 1 1 d .
C17 C 0.70577(12) 0.26695(16) 0.79461(13) 0.0383(4) Uani 1 1 d .
C18 C 0.72390(12) 0.19680(15) 0.72700(12) 0.0355(4) Uani 1 1 d .
C19 C 0.82000(11) 0.20092(13) 0.72706(11) 0.0274(3) Uani 1 1 d .
C20 C 1.20410(12) 0.33361(15) 0.91805(12) 0.0403(4) Uani 1 1 d .
H20A H 1.2255 0.2605 0.8973 0.048 Uiso 1 1 calc R
H20B H 1.219 0.3268 0.9888 0.048 Uiso 1 1 calc R
C21 C 1.26115(12) 0.43901(15) 0.90207(13) 0.0393(4) Uani 1 1 d .
H21A H 1.3112 0.4129 0.878 0.047 Uiso 1 1 calc R
H21B H 1.2979 0.4827 0.9647 0.047 Uiso 1 1 calc R
C22 C 1.17720(13) 0.51667(15) 0.82298(13) 0.0425(4) Uani 1 1 d .
H22A H 1.1935 0.6005 0.837 0.051 Uiso 1 1 calc R
H22B H 1.1699 0.4989 0.7557 0.051 Uiso 1 1 calc R
C23 C 1.07954(12) 0.48448(13) 0.83271(12) 0.0343(4) Uani 1 1 d .
H23A H 1.0745 0.5288 0.887 0.041 Uiso 1 1 calc R
H23B H 1.0179 0.4999 0.7702 0.041 Uiso 1 1 calc R

loop_
_atom_site_aniso_label
_atom_site_aniso_U_11
_atom_site_aniso_U_22
_atom_site_aniso_U_33
_atom_site_aniso_U_23
_atom_site_aniso_U_13
_atom_site_aniso_U_12
B1 0.0232(8) 0.0225(8) 0.0204(8) -0.0024(6) 0.0062(6) -0.0017(6)
F2 0.0444(5) 0.0346(5) 0.0273(4) 0.0016(4) 0.0163(4) 0.0024(4)
F3 0.0519(6) 0.0486(6) 0.0416(5) 0.0210(5) 0.0237(5) 0.0090(5)
F4 0.0558(7) 0.0276(5) 0.0762(7) 0.0199(5) 0.0368(6) 0.0116(4)
F5 0.0533(6) 0.0262(5) 0.0666(7) -0.0088(5) 0.0336(5) 0.0016(4)
F6 0.0528(6) 0.0330(5) 0.0306(5) -0.0041(4) 0.0185(4) 0.0032(4)
F9 0.0268(5) 0.0546(6) 0.0410(5) 0.0111(5) 0.0142(4) 0.0114(4)
F10 0.0493(6) 0.0680(7) 0.0552(6) 0.0103(5) 0.0383(5) 0.0143(5)
F11 0.0622(6) 0.0443(6) 0.0304(5) 0.0031(4) 0.0270(5) -0.0020(5)
F12 0.0348(5) 0.0490(6) 0.0301(5) 0.0152(4) 0.0057(4) 0.0022(4)
F13 0.0291(5) 0.0472(6) 0.0367(5) 0.0153(4) 0.0162(4) 0.0124(4)
F15 0.0428(5) 0.0364(5) 0.0335(5) -0.0106(4) 0.0161(4) -0.0004(4)
F16 0.0626(7) 0.0487(6) 0.0531(6) 0.0058(5) 0.0409(5) 0.0193(5)
F17 0.0356(6) 0.0802(8) 0.0767(8) 0.0163(6) 0.0354(6) 0.0071(5)
F18 0.0317(5) 0.0649(7) 0.0581(7) -0.0040(6) 0.0115(5) -0.0190(5)
F19 0.0377(5) 0.0385(5) 0.0310(5) -0.0108(4) 0.0124(4) -0.0088(4)
O1 0.0249(5) 0.0228(5) 0.0260(5) 0.0008(4) 0.0050(4) -0.0010(4)
C1 0.0200(7) 0.0239(7) 0.0276(7) 0.0016(6) 0.0098(6) 0.0003(5)
C2 0.0264(8) 0.0282(8) 0.0295(8) 0.0004(6) 0.0132(6) 0.0003(6)
C3 0.0288(8) 0.0349(9) 0.0350(8) 0.0121(7) 0.0156(7) 0.0024(7)
C4 0.0298(8) 0.0241(8) 0.0546(11) 0.0121(7) 0.0206(8) 0.0057(6)
C5 0.0295(8) 0.0225(8) 0.0458(10) -0.0029(7) 0.0186(7) 0.0007(6)
C6 0.0279(8) 0.0285(8) 0.0292(8) 0.0004(6) 0.0133(6) 0.0002(6)
C8 0.0219(7) 0.0225(7) 0.0222(7) -0.0011(6) 0.0076(6) -0.0014(6)
C9 0.0233(7) 0.0302(8) 0.0270(8) 0.0029(6) 0.0088(6) 0.0021(6)
C10 0.0330(8) 0.0334(8) 0.0363(9) 0.0003(7) 0.0224(7) 0.0010(7)
C11 0.0407(9) 0.0274(8) 0.0222(7) -0.0010(6) 0.0163(7) -0.0061(7)
C12 0.0252(8) 0.0273(8) 0.0232(7) 0.0029(6) 0.0044(6) -0.0043(6)
C13 0.0224(7) 0.0258(7) 0.0282(7) 0.0001(6) 0.0111(6) -0.0013(6)
C14 0.0246(7) 0.0230(7) 0.0199(7) 0.0034(6) 0.0078(6) 0.0026(6)
C15 0.0305(8) 0.0263(8) 0.0232(7) 0.0023(6) 0.0097(6) 0.0034(6)
C16 0.0411(9) 0.0332(9) 0.0347(8) 0.0082(7) 0.0238(8) 0.0127(7)
C17 0.0289(9) 0.0469(10) 0.0455(10) 0.0156(8) 0.0221(8) 0.0077(7)
C18 0.0273(8) 0.0401(9) 0.0348(9) 0.0050(7) 0.0097(7) -0.0061(7)
C19 0.0288(8) 0.0281(8) 0.0243(7) 0.0019(6) 0.0105(6) -0.0002(6)
C20 0.0261(8) 0.0424(10) 0.0336(9) 0.0039(8) -0.0041(7) -0.0035(7)
C21 0.0334(9) 0.0451(10) 0.0440(10) -0.0097(8) 0.0210(8) -0.0077(8)
C22 0.0512(11) 0.0343(9) 0.0440(10) -0.0003(8) 0.0227(9) -0.0103(8)
C23 0.0391(9) 0.0218(8) 0.0355(8) 0.0008(7) 0.0103(7) -0.0011(7)

loop_
_atom_type_symbol
_atom_type_description
_atom_type_scat_dispersion_real
_atom_type_scat_dispersion_imag
_atom_type_scat_source
C C 0.0033 0.0016 'International Tables Vol C Tables 4.2.6.8 and 6.1.1.4'
H H 0 0 'International Tables Vol C Tables 4.2.6.8 and 6.1.1.4'
O O 0.0106 0.006 'International Tables Vol C Tables 4.2.6.8 and 6.1.1.4'
F F 0.0171 0.0103 'International Tables Vol C Tables 4.2.6.8 and 6.1.1.4'
B B 0.0013 0.0007 'International Tables Vol C Tables 4.2.6.8 and 6.1.1.4'

loop_
_geom_angle_atom_site_label_1
_geom_angle_atom_site_label_2
_geom_angle_atom_site_label_3
_geom_angle
O1 B1 C14 108.89(11)
O1 B1 C1 107.96(11)
C14 B1 C1 105.26(11)
O1 B1 C8 104.60(11)
C14 B1 C8 114.25(11)
C1 B1 C8 115.65(11)
C20 O1 C23 107.10(11)
C20 O1 B1 125.37(11)
C23 O1 B1 120.83(10)
C6 C1 C2 113.31(13)
C6 C1 B1 126.36(12)
C2 C1 B1 119.74(12)
F2 C2 C3 116.24(13)
F2 C2 C1 119.28(12)
C3 C2 C1 124.46(14)
F3 C3 C4 120.41(14)
F3 C3 C2 120.28(14)
C4 C3 C2 119.30(14)
F4 C4 C3 120.46(15)
F4 C4 C5 120.22(15)
C3 C4 C5 119.31(14)
F5 C5 C4 119.95(14)
F5 C5 C6 120.33(14)
C4 C5 C6 119.72(14)
F6 C6 C5 114.99(13)
F6 C6 C1 121.10(13)
C5 C6 C1 123.88(13)
C13 C8 C9 112.95(12)
C13 C8 B1 126.19(12)
C9 C8 B1 120.83(12)
F9 C9 C10 116.00(13)
F9 C9 C8 119.21(12)
C10 C9 C8 124.79(13)
F10 C10 C11 120.03(13)
F10 C10 C9 120.72(14)
C11 C10 C9 119.25(14)
F11 C11 C12 120.46(13)
F11 C11 C10 120.42(14)
C12 C11 C10 119.08(13)
F12 C12 C11 119.84(12)
F12 C12 C13 120.42(13)
C11 C12 C13 119.71(13)
F13 C13 C12 114.84(12)
F13 C13 C8 120.99(12)
C12 C13 C8 124.16(13)
C15 C14 C19 113.80(13)
C15 C14 B1 128.79(13)
C19 C14 B1 117.22(12)
F15 C15 C16 115.55(13)
F15 C15 C14 121.24(13)
C16 C15 C14 123.21(14)
F16 C16 C17 119.91(14)
F16 C16 C15 119.99(15)
C17 C16 C15 120.08(14)
F17 C17 C16 120.58(16)
F17 C17 C18 120.09(16)
C16 C17 C18 119.33(14)
F18 C18 C19 121.09(15)
F18 C18 C17 120.01(15)
C19 C18 C17 118.90(14)
F19 C19 C18 116.80(13)
F19 C19 C14 118.60(12)
C18 C19 C14 124.60(14)
O1 C20 C21 106.53(13)
C20 C21 C22 105.65(13)
C23 C22 C21 103.91(13)
O1 C23 C22 103.42(12)

loop_
_geom_bond_atom_site_label_1
_geom_bond_atom_site_label_2
_geom_bond_distance
B1 O1 1.5848(18)
B1 C14 1.631(2)
B1 C1 1.637(2)
B1 C8 1.645(2)
F2 C2 1.3530(17)
F3 C3 1.3466(17)
F4 C4 1.3399(17)
F5 C5 1.3410(17)
F6 C6 1.3506(16)
F9 C9 1.3529(16)
F10 C10 1.3382(16)
F11 C11 1.3428(16)
F12 C12 1.3465(16)
F13 C13 1.3516(16)
F15 C15 1.3466(17)
F16 C16 1.3450(17)
F17 C17 1.3444(17)
F18 C18 1.3450(18)
F19 C19 1.3538(17)
O1 C20 1.4723(18)
O1 C23 1.4821(17)
C1 C6 1.393(2)
C1 C2 1.393(2)
C2 C3 1.380(2)
C3 C4 1.371(2)
C4 C5 1.372(2)
C5 C6 1.383(2)
C8 C13 1.3888(19)
C8 C9 1.3906(19)
C9 C10 1.377(2)
C10 C11 1.374(2)
C11 C12 1.369(2)
C12 C13 1.384(2)
C14 C15 1.3855(19)
C14 C19 1.392(2)
C15 C16 1.385(2)
C16 C17 1.364(2)
C17 C18 1.379(2)
C18 C19 1.371(2)
C20 C21 1.512(2)
C21 C22 1.525(2)
C22 C23 1.505(2)
